data_7204014
loop_
_publ_author_name
'Antipin, Mikhail Yu.'
'Timofeeva, Tatiana V.'
'Clark, Ronald D.'
'Nesterov, Vladimir N.'
'Dolgushin, Fedor M.'
'Wu, Javier'
'Leyderman, Alex'

_publ_section_title
;
 Crystal structures and molecular mechanics calculation of nonlinear
 optical compounds: 2-cyclooctylamino-5-nitropyridine (COANP) and
 2-adamantylamino-5-nitropyridine (AANP). New polymorphic modification
 of AANP and electro-optical effects
;
_journal_issue 2
_journal_name_full 'Journal of Materials Chemistry'
_journal_page_first 351
_journal_paper_doi 10.1039/b005822j
_journal_volume 11
_journal_year 2001
_chemical_formula_sum 'C13 H19 N3 O2'
_chemical_formula_weight 249.31
_chemical_name_systematic
; 
 ? 
;
_space_group_IT_number 29
_symmetry_cell_setting orthorhombic
_symmetry_space_group_name_Hall 'P 2c -2ac'
_symmetry_space_group_name_H-M 'P c a 21'
_atom_sites_solution_hydrogens geom
_atom_sites_solution_primary direct
_atom_sites_solution_secondary difmap
_audit_creation_method SHELXL
_cell_angle_alpha 90.00
_cell_angle_beta 90.00
_cell_angle_gamma 90.00
_cell_formula_units_Z 4
_cell_length_a 26.099(5)
_cell_length_b 6.637(2)
_cell_length_c 7.555(2)
_cell_measurement_reflns_used 24
_cell_measurement_temperature 167(2)
_cell_measurement_theta_max 12
_cell_measurement_theta_min 11
_cell_volume 1308.7(6)
_computing_structure_refinement 'SHELXTL PLUS 5'
_computing_structure_solution 'SHELXTL PLUS 5'
_diffrn_ambient_temperature 167(2)
_diffrn_measurement_device 'Siemens PC/P3'
_diffrn_measurement_method \q/2\q
_diffrn_radiation_monochromator graphite
_diffrn_radiation_source 'fine-focus sealed tube'
_diffrn_radiation_type MoK\a
_diffrn_radiation_wavelength 0.71073
_diffrn_reflns_av_R_equivalents 0.0000
_diffrn_reflns_av_sigmaI/netI 0.0861
_diffrn_reflns_limit_h_max 33
_diffrn_reflns_limit_h_min -21
_diffrn_reflns_limit_k_max 8
_diffrn_reflns_limit_k_min -7
_diffrn_reflns_limit_l_max 9
_diffrn_reflns_limit_l_min -7
_diffrn_reflns_number 1622
_diffrn_reflns_theta_max 27.55
_diffrn_reflns_theta_min 1.56
_diffrn_standards_decay_% 3
_diffrn_standards_interval_count 98
_diffrn_standards_number 2
_exptl_absorpt_coefficient_mu 0.087
_exptl_absorpt_correction_type none
_exptl_crystal_colour yellow
_exptl_crystal_density_diffrn 1.265
_exptl_crystal_description prism
_exptl_crystal_F_000 536
_exptl_crystal_size_max 0.4
_exptl_crystal_size_mid 0.4
_exptl_crystal_size_min 0.2
_refine_diff_density_max 0.172
_refine_diff_density_min -0.182
_refine_diff_density_rms 0.045
_refine_ls_abs_structure_details 'Flack H D (1983), Acta Cryst. A39, 876-881'
_refine_ls_abs_structure_Flack 0.99(283)
_refine_ls_extinction_method none
_refine_ls_goodness_of_fit_all 1.021
_refine_ls_goodness_of_fit_obs 1.205
_refine_ls_matrix_type full
_refine_ls_number_parameters 163
_refine_ls_number_reflns 1570
_refine_ls_number_restraints 1
_refine_ls_restrained_S_all 1.322
_refine_ls_restrained_S_obs 1.204
_refine_ls_R_factor_all 0.1519
_refine_ls_R_factor_obs 0.0592
_refine_ls_shift/esd_max 0.000
_refine_ls_shift/esd_mean 0.000
_refine_ls_structure_factor_coef Fsqd
_refine_ls_weighting_details 'w=1/[\s^2^(Fo^2^)+(0.0642P)^2^+0.0840P] where P=(Fo^2^+2Fc^2^)/3'
_refine_ls_weighting_scheme calc
_refine_ls_wR_factor_all 0.1637
_refine_ls_wR_factor_obs 0.1082
_reflns_number_observed 909
_reflns_number_total 1622
_reflns_observed_criterion >2sigma(I)
_cod_data_source_file b005822j.txt
_cod_data_source_block conp-lt
_cod_depositor_comments
;
The following automatic conversions were performed:

'_refine_ls_weighting_scheme' value 'calc
w=1/[\s^2^(Fo^2^)+(0.0642P)^2^+0.0840P] where P=(Fo^2^+2Fc^2^)/3' was
changed to 'calc'. New tag '_refine_ls_weighting_details' was
created. The value of the new tag was set to
'w=1/[\s^2^(Fo^2^)+(0.0642P)^2^+0.0840P] where P=(Fo^2^+2Fc^2^)/3'.

Automatic conversion script
Id: cif_fix_values 3143 2015-03-26 13:38:13Z robertas 
;
_cod_original_sg_symbol_H-M Pca2(1)
_cod_database_code 7204014

loop_
_symmetry_equiv_pos_as_xyz
'x, y, z'
'-x, -y, z+1/2'
'x+1/2, -y, z'
'-x+1/2, y, z+1/2'

loop_
_atom_site_aniso_label
_atom_site_aniso_U_11
_atom_site_aniso_U_22
_atom_site_aniso_U_33
_atom_site_aniso_U_23
_atom_site_aniso_U_13
_atom_site_aniso_U_12
O1 0.047(2) 0.050(2) 0.057(2) -0.007(2) -0.011(2) -0.0146(15)
O2 0.067(2) 0.050(2) 0.078(2) -0.034(2) -0.004(2) 0.003(2)
N1 0.035(2) 0.037(2) 0.029(2) -0.003(2) 0.003(2) 0.0014(15)
N2 0.028(2) 0.032(2) 0.037(2) -0.008(2) -0.0041(15) 0.0040(12)
N3 0.050(2) 0.034(2) 0.031(2) 0.001(2) -0.007(2) -0.003(2)
C1 0.033(2) 0.034(2) 0.018(2) -0.001(2) -0.001(2) 0.000(2)
C2 0.032(2) 0.031(2) 0.029(2) -0.003(2) -0.002(2) 0.005(2)
C3 0.028(2) 0.040(2) 0.028(2) 0.003(2) -0.002(2) -0.004(2)
C4 0.038(2) 0.030(2) 0.023(2) -0.002(2) -0.003(2) -0.002(2)
C5 0.043(2) 0.028(2) 0.024(2) -0.007(2) 0.000(2) 0.004(2)
C6 0.032(2) 0.032(2) 0.029(2) -0.004(2) -0.004(2) 0.0010(15)
C7 0.045(2) 0.047(2) 0.040(2) 0.010(2) -0.008(2) -0.004(2)
C8 0.041(2) 0.058(3) 0.051(3) 0.004(2) -0.003(2) -0.011(2)
C9 0.032(2) 0.091(4) 0.050(3) -0.013(3) -0.006(2) -0.015(2)
C10 0.053(3) 0.089(4) 0.042(3) -0.016(3) -0.003(2) -0.026(3)
C11 0.053(3) 0.081(3) 0.036(2) -0.009(3) -0.006(2) -0.004(2)
C12 0.045(2) 0.051(2) 0.037(2) 0.005(2) -0.004(2) -0.016(2)
C13 0.036(2) 0.040(2) 0.037(2) -0.001(2) -0.011(2) 0.000(2)

loop_
_atom_site_label
_atom_site_type_symbol
_atom_site_fract_x
_atom_site_fract_y
_atom_site_fract_z
_atom_site_U_iso_or_equiv
_atom_site_thermal_displace_type
_atom_site_occupancy
_atom_site_calc_flag
_atom_site_refinement_flags
_atom_site_disorder_group
O1 O 0.21452(11) 0.3980(4) 0.3630(4) 0.0514(8) Uani 1 d . .
O2 O 0.29037(12) 0.2811(5) 0.3174(5) 0.0646(10) Uani 1 d . .
N1 N 0.35612(10) 0.7405(5) 0.5898(4) 0.0336(7) Uani 1 d . .
N2 N 0.34621(10) 1.0442(4) 0.7356(4) 0.0321(8) Uani 1 d . .
H2A H 0.32667(10) 1.1489(4) 0.7589(4) 0.039 Uiso 1 calc R .
N3 N 0.26187(13) 0.4114(5) 0.3754(4) 0.0381(8) Uani 1 d . .
C1 C 0.32538(13) 0.8939(5) 0.6425(4) 0.0282(8) Uani 1 d . .
C2 C 0.27190(12) 0.8945(5) 0.6073(5) 0.0308(8) Uani 1 d . .
H2B H 0.25123(12) 1.0037(5) 0.6462(5) 0.037 Uiso 1 calc R .
C3 C 0.2506(2) 0.7391(5) 0.5184(5) 0.0321(8) Uani 1 d . .
H3A H 0.2150(2) 0.7368(5) 0.4929(5) 0.038 Uiso 1 calc R .
C4 C 0.28262(14) 0.5819(5) 0.4653(5) 0.0303(8) Uani 1 d . .
C5 C 0.33446(14) 0.5917(5) 0.5008(5) 0.0319(9) Uani 1 d . .
H5A H 0.35572(14) 0.4858(5) 0.4589(5) 0.038 Uiso 1 calc R .
C6 C 0.39916(14) 1.0488(5) 0.8022(5) 0.0309(9) Uani 1 d . .
H6A H 0.42225(14) 0.9984(5) 0.7062(5) 0.037 Uiso 1 calc R .
C7 C 0.41202(14) 1.2693(6) 0.8362(6) 0.0439(10) Uani 1 d . .
H7A H 0.40564(14) 1.3450(6) 0.7255(6) 0.053 Uiso 1 calc R .
H7B H 0.38776(14) 1.3210(6) 0.9261(6) 0.053 Uiso 1 calc R .
C8 C 0.4660(2) 1.3182(7) 0.8982(6) 0.0499(11) Uani 1 d . .
H8A H 0.4702(2) 1.4663(7) 0.8938(6) 0.060 Uiso 1 calc R .
H8B H 0.4903(2) 1.2599(7) 0.8113(6) 0.060 Uiso 1 calc R .
C9 C 0.48228(14) 1.2475(8) 1.0818(6) 0.0574(13) Uani 1 d . .
H9A H 0.49297(14) 1.1047(8) 1.0730(6) 0.069 Uiso 1 calc R .
H9B H 0.51273(14) 1.3263(8) 1.1180(6) 0.069 Uiso 1 calc R .
C10 C 0.4426(2) 1.2642(8) 1.2264(7) 0.0615(14) Uani 1 d . .
H10A H 0.4599(2) 1.3116(8) 1.3352(7) 0.074 Uiso 1 calc R .
H10B H 0.4177(2) 1.3695(8) 1.1915(7) 0.074 Uiso 1 calc R .
C11 C 0.4132(2) 1.0764(7) 1.2713(6) 0.0568(12) Uani 1 d . .
H11A H 0.3919(2) 1.1062(7) 1.3767(6) 0.068 Uiso 1 calc R .
H11B H 0.4383(2) 0.9722(7) 1.3067(6) 0.068 Uiso 1 calc R .
C12 C 0.37795(15) 0.9832(7) 1.1306(6) 0.0443(10) Uani 1 d . .
H12A H 0.35194(15) 1.0849(7) 1.0971(6) 0.053 Uiso 1 calc R .
H12B H 0.35956(15) 0.8684(7) 1.1850(6) 0.053 Uiso 1 calc R .
C13 C 0.40425(14) 0.9080(6) 0.9605(5) 0.0379(10) Uani 1 d . .
H13A H 0.44111(14) 0.8874(6) 0.9855(5) 0.045 Uiso 1 calc R .
H13B H 0.38950(14) 0.7755(6) 0.9284(5) 0.045 Uiso 1 calc R .

loop_
_atom_type_symbol
_atom_type_description
_atom_type_scat_dispersion_real
_atom_type_scat_dispersion_imag
_atom_type_scat_source
C C 0.0033 0.0016 'International Tables Vol C Tables 4.2.6.8 and 6.1.1.4'
H H 0.0000 0.0000 'International Tables Vol C Tables 4.2.6.8 and 6.1.1.4'
N N 0.0061 0.0033 'International Tables Vol C Tables 4.2.6.8 and 6.1.1.4'
O O 0.0106 0.0060 'International Tables Vol C Tables 4.2.6.8 and 6.1.1.4'

loop_
_geom_angle_atom_site_label_1
_geom_angle_atom_site_label_2
_geom_angle_atom_site_label_3
_geom_angle
_geom_angle_site_symmetry_1
_geom_angle_site_symmetry_3
_geom_angle_publ_flag
C5 N1 C1 117.2(3) . . ?
C1 N2 C6 125.3(3) . . ?
O2 N3 O1 121.9(3) . . ?
O2 N3 C4 120.1(3) . . ?
O1 N3 C4 118.0(3) . . ?
N2 C1 N1 118.3(3) . . ?
N2 C1 C2 119.7(3) . . ?
N1 C1 C2 121.9(3) . . ?
C3 C2 C1 119.7(3) . . ?
C2 C3 C4 117.8(4) . . ?
C5 C4 C3 119.7(3) . . ?
C5 C4 N3 120.1(3) . . ?
C3 C4 N3 120.2(3) . . ?
N1 C5 C4 123.6(3) . . ?
N2 C6 C7 106.5(3) . . ?
N2 C6 C13 109.7(3) . . ?
C7 C6 C13 115.9(3) . . ?
C8 C7 C6 117.5(3) . . ?
C7 C8 C9 118.2(4) . . ?
C10 C9 C8 116.4(4) . . ?
C11 C10 C9 117.0(4) . . ?
C10 C11 C12 118.9(4) . . ?
C11 C12 C13 116.2(3) . . ?
C6 C13 C12 114.7(3) . . ?

loop_
_geom_bond_atom_site_label_1
_geom_bond_atom_site_label_2
_geom_bond_distance
_geom_bond_site_symmetry_2
_geom_bond_publ_flag
O1 N3 1.242(4) . ?
O2 N3 1.222(4) . ?
N1 C5 1.322(4) . ?
N1 C1 1.356(4) . ?
N2 C1 1.336(4) . ?
N2 C6 1.471(4) . ?
N3 C4 1.427(5) . ?
C1 C2 1.421(5) . ?
C2 C3 1.351(5) . ?
C3 C4 1.396(5) . ?
C4 C5 1.381(5) . ?
C6 C7 1.523(5) . ?
C6 C13 1.524(5) . ?
C7 C8 1.520(5) . ?
C8 C9 1.525(6) . ?
C9 C10 1.510(6) . ?
C10 C11 1.503(6) . ?
C11 C12 1.535(6) . ?
C12 C13 1.540(6) . ?

loop_
_cod_related_entry_id
_cod_related_entry_database
_cod_related_entry_code
1 ChemSpider 518494
